data_2007434
loop_
_publ_author_name
'Dobson, Allison J.'
'Gerkin, Roger E.'

_publ_section_title
;
 8-Aminocaprylic Acid
;
_journal_issue 7
_journal_name_full 'Acta Crystallographica Section C'
_journal_page_first 969
_journal_page_last 972
_journal_paper_doi 10.1107/S0108270198001309
_journal_volume 54
_journal_year 1998
_chemical_formula_moiety 'C8 H17 N O2 '
_chemical_formula_sum 'C8 H17 N O2'
_chemical_formula_weight 159.23
_chemical_name_common '8-aminocaprylic acid'
_space_group_IT_number 14
_symmetry_cell_setting monoclinic
_symmetry_space_group_name_Hall '-P 2yn'
_symmetry_space_group_name_H-M 'P 1 21/n 1'
_cell_angle_alpha 90
_cell_angle_beta 90.65(2)
_cell_angle_gamma 90
_cell_formula_units_Z 4
_cell_length_a 4.6150(10)
_cell_length_b 7.5190(10)
_cell_length_c 24.9700(10)
_cell_measurement_temperature 296
_cell_volume 866.3(3)
_diffrn_ambient_temperature 296
_exptl_crystal_density_diffrn 1.221
_cod_depositor_comments
;
The following automatic conversions were performed:
'_symmetry_cell_setting' value 'Monoclinic' changed to 'monoclinic'
according to '/home/saulius/struct/CIF-dictionaries/cif_core.dic'
dictionary named 'cif_core.dic' version 2.4.1 from 2010-06-29.

Automatic conversion script
Id: cif_fix_enum 1527 2010-12-29 10:47:43Z saulius 

The following automatic conversions were performed:

'_atom_site_adp_type' tag value 'Uij' was replaced with 'Uani' value
11 times.

Automatic conversion script
Id: cif_fix_values 1646 2011-03-28 12:23:43Z adriana 
;
_cod_original_sg_symbol_H-M 'P 21/n'
_cod_database_code 2007434

loop_
_symmetry_equiv_pos_as_xyz
x,y,z
1/2-x,1/2+y,1/2-z
'  -x,  -y,  -z'
1/2+x,1/2-y,1/2+z

loop_
_atom_site_label
_atom_site_fract_x
_atom_site_fract_y
_atom_site_fract_z
_atom_site_U_iso_or_equiv
_atom_site_adp_type
_atom_site_calc_flag
_atom_site_calc_attached_atom
O1 .1568(3) .5978(2) .29166(5) .0554(5) Uani ? ?
O2 -.0233(3) .8621(2) .30785(5) .0651(5) Uani ? ?
N1 .1154(4) .7325(3) .72417(5) .0359(5) Uani ? ?
C1 .1332(4) .7341(3) .31978(6) .0339(5) Uani ? ?
C2 .3116(4) .7448(3) .37124(7) .0396(6) Uani ? ?
C3 .1265(4) .7498(3) .42129(6) .0356(5) Uani ? ?
C4 .3035(4) .7525(3) .47311(6) .0367(6) Uani ? ?
C5 .1227(4) .7523(3) .52345(6) .0373(5) Uani ? ?
C6 .3005(4) .7530(3) .57511(6) .0372(6) Uani ? ?
C7 .1184(4) .7487(3) .62517(6) .0347(5) Uani ? ?
C8 .3000(4) .7447(3) .67595(6) .0340(5) Uani ? ?
H1 .431(4) .850(3) .3701(7) .067(7) Uiso ? ?
H2 .442(4) .646(2) .3729(7) .059(6) Uiso ? ?
H3 .001(4) .856(2) .4196(6) .052(6) Uiso ? ?
H4 -.003(4) .646(2) .4215(6) .053(6) Uiso ? ?
H5 .430(4) .856(2) .4725(6) .052(6) Uiso ? ?
H6 .432(4) .650(2) .4735(6) .051(6) Uiso ? ?
H7 -.007(3) .648(2) .5230(6) .048(6) Uiso ? ?
H8 -.008(3) .853(2) .5234(6) .044(5) Uiso ? ?
H9 .425(3) .854(2) .5753(6) .048(6) Uiso ? ?
H10 .428(3) .653(2) .5752(6) .047(6) Uiso ? ?
H11 -.017(3) .648(2) .6242(6) .039(5) Uiso ? ?
H12 -.013(3) .848(2) .6261(6) .040(5) Uiso ? ?
H13 .416(3) .856(2) .6793(6) .048(5) Uiso ? ?
H14 .432(3) .640(2) .6766(6) .047(5) Uiso ? ?
H1N -.003(4) .831(3) .7278(8) .081(8) Uiso ? ?
H2N -.016(4) .622(3) .7212(8) .093(8) Uiso ? ?
H3N .244(4) .719(2) .7571(7) .064(6) Uiso ? ?

loop_
_atom_site_aniso_label
_atom_site_aniso_U_11
_atom_site_aniso_U_22
_atom_site_aniso_U_33
_atom_site_aniso_U_12
_atom_site_aniso_U_13
_atom_site_aniso_U_23
O1 .0800(10) .0423(8) .0438(8) -.0076(8) -.0083(7) -.0103(7)
O2 .0890(10) .0680(10) .0378(8) .0347(10) -.0236(8) -.0101(7)
N1 .0425(10) .0450(10) .0198(7) -.0005(10) -.0023(7) -.0031(7)
C1 .0410(10) .0430(10) .0174(8) -.0010(10) .0028(7) .0015(8)
C2 .0410(10) .0550(10) .0226(8) .0030(10) -.0028(8) -.0014(10)
C3 .0440(10) .0410(10) .0215(9) .0000(10) -.0036(8) -.0001(9)
C4 .0450(10) .0450(10) .0208(8) .0000(10) -.0031(8) .0001(9)
C5 .0490(10) .0410(10) .0216(8) .0000(10) -.0041(8) .0001(9)
C6 .0450(10) .0450(10) .0215(9) -.0010(10) -.0035(8) .0004(9)
C7 .0430(10) .0390(10) .0213(8) .0010(10) -.0036(8) -.0009(9)
C8 .0390(10) .0410(10) .0213(8) .0020(10) -.0008(8) .0001(9)

loop_
_geom_bond_atom_site_label_1
_geom_bond_atom_site_label_2
_geom_bond_site_symmetry_1
_geom_bond_site_symmetry_2
_geom_bond_distance
_geom_bond_publ_flag
O1 C1 ? ? 1.248(2) yes
O2 C1 ? ? 1.238(2) yes
N1 C8 ? ? 1.486(2) yes
N1 H1N ? ? .93(2) no
N1 H2N ? ? 1.03(2) no
N1 H3N ? ? 1.01(2) no
C1 C2 ? ? 1.520(2) no
C2 C3 ? ? 1.522(2) no
C2 H1 ? ? .96(2) no
C2 H2 ? ? .95(2) no
C3 C4 ? ? 1.522(2) no
C3 H3 ? ? .99(2) no
C3 H4 ? ? .98(2) no
C4 C5 ? ? 1.516(2) no
C4 H5 ? ? .97(2) no
C4 H6 ? ? .97(2) no
C5 C6 ? ? 1.521(2) no
C5 H7 ? ? .99(2) no
C5 H8 ? ? .97(2) no
C6 C7 ? ? 1.514(2) no
C6 H9 ? ? .95(2) no
C6 H10 ? ? .96(2) no
C7 C8 ? ? 1.512(2) no
C7 H11 ? ? .98(2) no
C7 H12 ? ? .97(2) no
C8 H13 ? ? 1.00(2) no
C8 H14 ? ? 1.00(2) no
